data_1519026
loop_
_publ_author_name
'Xie, X.'
'Hughbanks, T.'

_publ_section_title
;
 Isolation of a water-stable B-centered hexazirconium bromide cluster,
 trans-[(Zr6BBr12)Br4(H2O)3]3-
;
_journal_name_full 'Solid State Sciences'
_journal_page_first 463
_journal_page_last 471
_journal_volume 1
_journal_year 1999
_chemical_formula_sum 'B Br16 H39 O18 Zr6'
_chemical_formula_weight 2164.00
_space_group_IT_number 15
_symmetry_cell_setting monoclinic
_symmetry_Int_Tables_number 15
_symmetry_space_group_name_Hall '-C 2yc'
_symmetry_space_group_name_H-M 'C 1 2/c 1'
_cell_angle_alpha 90
_cell_angle_beta 92.370(2)
_cell_angle_gamma 90
_cell_formula_units_Z 4
_cell_length_a 24.3557(7)
_cell_length_b 10.0135(1)
_cell_length_c 18.6388(6)
_cell_volume 4541.9(2)
_diffrn_ambient_temperature 213
_diffrn_radiation_probe x-ray
_diffrn_radiation_type MoK\a
_diffrn_radiation_wavelength 0.71073
_exptl_absorpt_coefficient_mu 15.451
_exptl_crystal_density_diffrn 3.165
_refine_ls_R_factor_gt 0.0395
_refine_ls_wR_factor_gt 0.0835
_cod_data_source_file SSS-1999-1-463-471.cif
_cod_data_source_block ZrBr
_cod_depositor_comments
;
Atomic coordinates not provided in the paper
;
_cod_original_sg_symbol_H-M 'C 2/c'
_cod_original_formula_sum 'H39 B Br16 O18 Zr6'
_cod_database_code 1519026

loop_
_symmetry_equiv_pos_site_id
_symmetry_equiv_pos_as_xyz
1 x,y,z
2 -x,y,1/2-z
3 -x,-y,-z
4 x,-y,1/2+z
5 1/2+x,1/2+y,z
6 1/2-x,1/2+y,1/2-z
7 1/2-x,1/2-y,-z
8 1/2+x,1/2-y,1/2+z

loop_
_atom_site_label
_atom_site_type_symbol
_atom_site_fract_x
_atom_site_fract_y
_atom_site_fract_z
_atom_site_U_iso_or_equiv
? ? ? ? ? ?
